data_7061359
loop_
_publ_author_name
'Jing, Haoyu'
'Wang, Pengzhi'
'Chen, Boyang'
'Jiang, Jianbing'
'Vairaprakash, Pothiappan'
'Liu, Sijia'
'Rong, Jie'
'Chen, Chih-Yuan'
'Nalaoh, Phattananawee'
'Lindsey, Jonathan S.'

_publ_section_title
;
 Synthesis of bacteriochlorins bearing diverse \b-substituents
;
_journal_issue 12
_journal_name_full 'New Journal of Chemistry'
_journal_page_first 5534
_journal_page_last 5555
_journal_paper_doi 10.1039/D1NJ05852E
_journal_volume 46
_journal_year 2022
_chemical_formula_moiety 'C24 H24 Br2 N4'
_chemical_formula_sum 'C24 H24 Br2 N4'
_chemical_formula_weight 528.29
_space_group_crystal_system trigonal
_space_group_IT_number 148
_space_group_name_Hall '-R 3'
_space_group_name_H-M_alt 'R -3 :H'
_atom_sites_solution_hydrogens geom
_atom_sites_solution_primary dual
_audit_creation_date 2022-01-31
_audit_creation_method
;
Olex2 1.5
(compiled 2021.12.09 svn.r5202d8cf for OlexSys, GUI svn.r6439)
;
_audit_update_record
;
2022-01-31 deposited with the CCDC.	2022-02-21 downloaded from the CCDC.
;
_cell_angle_alpha 90
_cell_angle_beta 90
_cell_angle_gamma 120
_cell_formula_units_Z 9
_cell_length_a 20.0268(6)
_cell_length_b 20.0268(6)
_cell_length_c 14.4186(5)
_cell_measurement_reflns_used 8320
_cell_measurement_temperature 173
_cell_measurement_theta_max 23.35
_cell_measurement_theta_min 3.41
_cell_volume 5008.1(3)
_computing_cell_refinement SAINT
_computing_data_collection Apex2
_computing_data_reduction SAINT
_computing_molecular_graphics 'Olex2 1.5 (Dolomanov et al., 2009)'
_computing_publication_material 'Olex2 1.5 (Dolomanov et al., 2009)'
_computing_structure_refinement 'SHELXL 2018/3 (Sheldrick, 2015)'
_computing_structure_solution 'SHELXD  (Sheldrick, 2008)'
_diffrn_ambient_temperature 173.00
_diffrn_measured_fraction_theta_full 1.000
_diffrn_measured_fraction_theta_max 0.998
_diffrn_measurement_device_type 'Bruker-Nonius X8 Apex2'
_diffrn_measurement_method 'omega and phi scans'
_diffrn_radiation_type MoK\a
_diffrn_radiation_wavelength 0.7107
_diffrn_reflns_av_R_equivalents 0.0661
_diffrn_reflns_av_unetI/netI 0.0305
_diffrn_reflns_Laue_measured_fraction_full 1.000
_diffrn_reflns_Laue_measured_fraction_max 0.998
_diffrn_reflns_limit_h_max 26
_diffrn_reflns_limit_h_min -26
_diffrn_reflns_limit_k_max 26
_diffrn_reflns_limit_k_min -26
_diffrn_reflns_limit_l_max 19
_diffrn_reflns_limit_l_min -18
_diffrn_reflns_number 48159
_diffrn_reflns_point_group_measured_fraction_full 1.000
_diffrn_reflns_point_group_measured_fraction_max 0.998
_diffrn_reflns_theta_full 25.241
_diffrn_reflns_theta_max 28.029
_diffrn_reflns_theta_min 1.837
_exptl_absorpt_coefficient_mu 3.661
_exptl_absorpt_correction_T_max 0.8103
_exptl_absorpt_correction_T_min 0.5280
_exptl_absorpt_correction_type multi-scan
_exptl_absorpt_process_details SADABS
_exptl_crystal_colour green
_exptl_crystal_colour_primary green
_exptl_crystal_density_diffrn 1.576
_exptl_crystal_density_method 'not measured'
_exptl_crystal_description prism
_exptl_crystal_F_000 2394
_exptl_crystal_size_max 0.2
_exptl_crystal_size_mid 0.2
_exptl_crystal_size_min 0.06
_refine_diff_density_max 1.117
_refine_diff_density_min -0.503
_refine_diff_density_rms 0.079
_refine_ls_extinction_method none
_refine_ls_goodness_of_fit_ref 1.045
_refine_ls_hydrogen_treatment constr
_refine_ls_matrix_type full
_refine_ls_number_parameters 138
_refine_ls_number_reflns 2699
_refine_ls_number_restraints 0
_refine_ls_restrained_S_all 1.045
_refine_ls_R_factor_all 0.0515
_refine_ls_R_factor_gt 0.0339
_refine_ls_shift/su_max 0.000
_refine_ls_shift/su_mean 0.000
_refine_ls_structure_factor_coef Fsqd
_refine_ls_weighting_details 'w=1/[\s^2^(Fo^2^)+(0.0370P)^2^+11.7972P] where P=(Fo^2^+2Fc^2^)/3'
_refine_ls_weighting_scheme calc
_refine_ls_wR_factor_gt 0.0753
_refine_ls_wR_factor_ref 0.0827
_reflns_Friedel_coverage 0.000
_reflns_number_gt 2063
_reflns_number_total 2699
_reflns_threshold_expression 'I > 2\s(I)'
_cod_data_source_file d1nj05852e2.cif
_cod_data_source_block x08184
_cod_depositor_comments 'Adding full bibliography for 7061354--7061359.cif.'
_cod_original_sg_symbol_H-M 'R -3'
_cod_database_code 7061359
_shelx_shelxl_version_number 2018/3
_shelx_space_group_comment
;
The symmetry employed for this shelxl refinement is uniquely defined
by the following loop, which should always be used as a source of
symmetry information in preference to the above space-group names.
They are only intended as comments.
;
_shelx_estimated_absorpt_t_max 0.810
_shelx_estimated_absorpt_t_min 0.528
_olex2_refinement_description
;
1. Fixed Uiso
 At 1.2 times of:
  All C(H) groups, All C(H,H) groups, All N(H) groups
 At 1.5 times of:
  All C(H,H,H) groups
2.a Secondary CH2 refined with riding coordinates:
 C7(H7A,H7B)
2.b Aromatic/amide H refined with riding coordinates:
 N1(H1), C2(H2), C5(H5), C10(H10)
2.c Idealised Me refined as rotating group:
 C11(H11A,H11B,H11C), C12(H12A,H12B,H12C)
;
_smtbx_masks_void_probe_radius 1.2
_smtbx_masks_void_truncation_radius 1.2
_olex2_submission_special_instructions 'No special instructions were received'

loop_
_space_group_symop_operation_xyz
'x, y, z'
'-y, x-y, z'
'-x+y, -x, z'
'x+2/3, y+1/3, z+1/3'
'-y+2/3, x-y+1/3, z+1/3'
'-x+y+2/3, -x+1/3, z+1/3'
'x+1/3, y+2/3, z+2/3'
'-y+1/3, x-y+2/3, z+2/3'
'-x+y+1/3, -x+2/3, z+2/3'
'-x, -y, -z'
'y, -x+y, -z'
'x-y, x, -z'
'-x+2/3, -y+1/3, -z+1/3'
'y+2/3, -x+y+1/3, -z+1/3'
'x-y+2/3, x+1/3, -z+1/3'
'-x+1/3, -y+2/3, -z+2/3'
'y+1/3, -x+y+2/3, -z+2/3'
'x-y+1/3, x+2/3, -z+2/3'

loop_
_atom_site_label
_atom_site_type_symbol
_atom_site_fract_x
_atom_site_fract_y
_atom_site_fract_z
_atom_site_U_iso_or_equiv
_atom_site_adp_type
_atom_site_occupancy
_atom_site_site_symmetry_order
_atom_site_calc_flag
_atom_site_refinement_flags_posn
_atom_site_refinement_flags_adp
_atom_site_refinement_flags_occupancy
_atom_site_disorder_assembly
_atom_site_disorder_group
Br1 Br 0.46980(2) 0.11145(2) 0.33061(2) 0.03648(11) Uani 1 1 d . . . . .
N1 N 0.35011(12) 0.11243(12) 0.55429(14) 0.0223(4) Uani 1 1 d . . . . .
H1 H 0.341843 0.134370 0.602404 0.027 Uiso 1 1 calc R U . . .
N2 N 0.43856(11) 0.26971(12) 0.64027(14) 0.0216(4) Uani 1 1 d . . . . .
C1 C 0.30160(14) 0.03760(14) 0.52618(17) 0.0238(5) Uani 1 1 d . . . . .
C2 C 0.33528(15) 0.02506(15) 0.44683(18) 0.0271(6) Uani 1 1 d . . . . .
H2 H 0.315203 -0.021418 0.412246 0.033 Uiso 1 1 calc R U . . .
C3 C 0.40212(15) 0.09227(15) 0.42913(17) 0.0246(5) Uani 1 1 d . . . . .
C4 C 0.41292(14) 0.14796(14) 0.49712(16) 0.0220(5) Uani 1 1 d . . . . .
C5 C 0.47473(14) 0.22267(14) 0.50520(17) 0.0224(5) Uani 1 1 d . . . . .
H5 H 0.513739 0.237477 0.459403 0.027 Uiso 1 1 calc R U . . .
C6 C 0.48759(14) 0.27863(14) 0.57051(16) 0.0220(5) Uani 1 1 d . . . . .
C7 C 0.55869(16) 0.35734(16) 0.56944(19) 0.0308(6) Uani 1 1 d . . . . .
H7A H 0.562454 0.384599 0.510692 0.037 Uiso 1 1 calc R U . . .
H7B H 0.605816 0.353553 0.577083 0.037 Uiso 1 1 calc R U . . .
C8 C 0.54761(15) 0.39913(15) 0.65244(18) 0.0271(6) Uani 1 1 d . . . . .
C9 C 0.46926(14) 0.33614(14) 0.68889(17) 0.0222(5) Uani 1 1 d . . . . .
C10 C 0.43435(14) 0.34748(14) 0.76551(17) 0.0248(5) Uani 1 1 d . . . . .
H10 H 0.461394 0.397168 0.793073 0.030 Uiso 1 1 calc R U . . .
C11 C 0.60995(16) 0.4199(2) 0.7256(2) 0.0422(8) Uani 1 1 d . . . . .
H11A H 0.611944 0.373582 0.742875 0.063 Uiso 1 1 calc R U . . .
H11B H 0.597989 0.440805 0.780497 0.063 Uiso 1 1 calc R U . . .
H11C H 0.659995 0.458582 0.700381 0.063 Uiso 1 1 calc R U . . .
C12 C 0.54433(19) 0.47004(17) 0.6218(3) 0.0454(8) Uani 1 1 d . . . . .
H12A H 0.594512 0.508362 0.596557 0.068 Uiso 1 1 calc R U . . .
H12B H 0.531726 0.492040 0.675150 0.068 Uiso 1 1 calc R U . . .
H12C H 0.504637 0.455443 0.573997 0.068 Uiso 1 1 calc R U . . .

loop_
_atom_site_aniso_label
_atom_site_aniso_U_11
_atom_site_aniso_U_22
_atom_site_aniso_U_33
_atom_site_aniso_U_23
_atom_site_aniso_U_13
_atom_site_aniso_U_12
Br1 0.04277(19) 0.03309(17) 0.03248(17) 0.00010(11) 0.01629(12) 0.01814(14)
N1 0.0231(11) 0.0221(10) 0.0212(10) -0.0013(8) 0.0025(8) 0.0110(9)
N2 0.0218(10) 0.0222(10) 0.0228(10) 0.0022(8) 0.0008(8) 0.0124(9)
C1 0.0263(13) 0.0228(12) 0.0243(12) -0.0015(10) -0.0013(10) 0.0138(11)
C2 0.0327(14) 0.0268(13) 0.0250(13) -0.0022(10) 0.0020(10) 0.0173(12)
C3 0.0291(13) 0.0273(13) 0.0219(12) 0.0018(10) 0.0032(10) 0.0173(11)
C4 0.0253(13) 0.0261(13) 0.0191(11) 0.0023(9) 0.0015(9) 0.0162(11)
C5 0.0211(12) 0.0268(13) 0.0215(12) 0.0050(10) 0.0019(9) 0.0137(11)
C6 0.0226(12) 0.0233(12) 0.0221(12) 0.0046(10) 0.0027(9) 0.0129(11)
C7 0.0277(14) 0.0282(14) 0.0316(14) -0.0024(11) 0.0046(11) 0.0102(12)
C8 0.0239(13) 0.0237(13) 0.0313(14) 0.0010(10) 0.0024(10) 0.0100(11)
C9 0.0212(12) 0.0206(12) 0.0244(12) 0.0036(10) -0.0007(10) 0.0101(10)
C10 0.0248(13) 0.0232(13) 0.0257(13) -0.0019(10) 0.0005(10) 0.0116(11)
C11 0.0233(14) 0.0533(19) 0.0372(16) -0.0090(14) -0.0016(12) 0.0096(14)
C12 0.0408(18) 0.0309(16) 0.066(2) 0.0179(15) 0.0248(16) 0.0188(14)

loop_
_atom_type_symbol
_atom_type_description
_atom_type_scat_dispersion_real
_atom_type_scat_dispersion_imag
_atom_type_scat_source
C C 0.0033 0.0016 'International Tables Vol C Tables 4.2.6.8 and 6.1.1.4'
H H 0.0000 0.0000 'International Tables Vol C Tables 4.2.6.8 and 6.1.1.4'
Br Br -0.2901 2.4595 'International Tables Vol C Tables 4.2.6.8 and 6.1.1.4'
N N 0.0061 0.0033 'International Tables Vol C Tables 4.2.6.8 and 6.1.1.4'

loop_
_geom_angle_atom_site_label_1
_geom_angle_atom_site_label_2
_geom_angle_atom_site_label_3
_geom_angle
_geom_angle_site_symmetry_1
_geom_angle_site_symmetry_3
_geom_angle_publ_flag
C1 N1 H1 124.7 . . ?
C4 N1 H1 124.7 . . ?
C4 N1 C1 110.7(2) . . ?
C9 N2 C6 108.2(2) . . ?
N1 C1 C2 107.0(2) . . ?
N1 C1 C10 125.7(2) . 13_556 ?
C10 C1 C2 127.3(2) 13_556 . ?
C1 C2 H2 126.4 . . ?
C3 C2 C1 107.2(2) . . ?
C3 C2 H2 126.4 . . ?
C2 C3 Br1 126.72(19) . . ?
C2 C3 C4 109.6(2) . . ?
C4 C3 Br1 123.71(19) . . ?
N1 C4 C3 105.6(2) . . ?
N1 C4 C5 127.0(2) . . ?
C5 C4 C3 127.5(2) . . ?
C4 C5 H5 115.4 . . ?
C6 C5 C4 129.2(2) . . ?
C6 C5 H5 115.4 . . ?
N2 C6 C5 124.7(2) . . ?
N2 C6 C7 112.9(2) . . ?
C5 C6 C7 122.4(2) . . ?
C6 C7 H7A 110.9 . . ?
C6 C7 H7B 110.9 . . ?
C6 C7 C8 104.1(2) . . ?
H7A C7 H7B 109.0 . . ?
C8 C7 H7A 110.9 . . ?
C8 C7 H7B 110.9 . . ?
C9 C8 C7 100.7(2) . . ?
C11 C8 C7 111.4(2) . . ?
C11 C8 C9 110.4(2) . . ?
C12 C8 C7 111.6(2) . . ?
C12 C8 C9 111.3(2) . . ?
C12 C8 C11 111.0(3) . . ?
N2 C9 C8 114.0(2) . . ?
N2 C9 C10 123.9(2) . . ?
C10 C9 C8 122.1(2) . . ?
C1 C10 H10 115.8 13_556 . ?
C9 C10 C1 128.4(2) . 13_556 ?
C9 C10 H10 115.8 . . ?
C8 C11 H11A 109.5 . . ?
C8 C11 H11B 109.5 . . ?
C8 C11 H11C 109.5 . . ?
H11A C11 H11B 109.5 . . ?
H11A C11 H11C 109.5 . . ?
H11B C11 H11C 109.5 . . ?
C8 C12 H12A 109.5 . . ?
C8 C12 H12B 109.5 . . ?
C8 C12 H12C 109.5 . . ?
H12A C12 H12B 109.5 . . ?
H12A C12 H12C 109.5 . . ?
H12B C12 H12C 109.5 . . ?

loop_
_geom_bond_atom_site_label_1
_geom_bond_atom_site_label_2
_geom_bond_distance
_geom_bond_site_symmetry_2
_geom_bond_publ_flag
Br1 C3 1.866(2) . ?
N1 H1 0.8800 . ?
N1 C1 1.378(3) . ?
N1 C4 1.369(3) . ?
N2 C6 1.354(3) . ?
N2 C9 1.350(3) . ?
C1 C2 1.413(3) . ?
C1 C10 1.386(3) 13_556 ?
C2 H2 0.9500 . ?
C2 C3 1.366(4) . ?
C3 C4 1.418(3) . ?
C4 C5 1.390(3) . ?
C5 H5 0.9500 . ?
C5 C6 1.386(3) . ?
C6 C7 1.506(4) . ?
C7 H7A 0.9900 . ?
C7 H7B 0.9900 . ?
C7 C8 1.539(4) . ?
C8 C9 1.533(3) . ?
C8 C11 1.525(4) . ?
C8 C12 1.519(4) . ?
C9 C10 1.385(3) . ?
C10 H10 0.9500 . ?
C11 H11A 0.9800 . ?
C11 H11B 0.9800 . ?
C11 H11C 0.9800 . ?
C12 H12A 0.9800 . ?
C12 H12B 0.9800 . ?
C12 H12C 0.9800 . ?

loop_
_geom_torsion_atom_site_label_1
_geom_torsion_atom_site_label_2
_geom_torsion_atom_site_label_3
_geom_torsion_atom_site_label_4
_geom_torsion
_geom_torsion_site_symmetry_1
_geom_torsion_site_symmetry_2
_geom_torsion_site_symmetry_3
_geom_torsion_site_symmetry_4
_geom_torsion_publ_flag
Br1 C3 C4 N1 177.87(17) . . . . ?
Br1 C3 C4 C5 -3.0(4) . . . . ?
N1 C1 C2 C3 -0.5(3) . . . . ?
N1 C4 C5 C6 -0.8(4) . . . . ?
N2 C6 C7 C8 0.2(3) . . . . ?
N2 C9 C10 C1 1.1(4) . . . 13_556 ?
C1 N1 C4 C3 0.8(3) . . . . ?
C1 N1 C4 C5 -178.4(2) . . . . ?
C1 C2 C3 Br1 -177.93(18) . . . . ?
C1 C2 C3 C4 1.0(3) . . . . ?
C2 C3 C4 N1 -1.1(3) . . . . ?
C2 C3 C4 C5 178.0(2) . . . . ?
C3 C4 C5 C6 -179.8(2) . . . . ?
C4 N1 C1 C2 -0.2(3) . . . . ?
C4 N1 C1 C10 -179.0(2) . . . 13_556 ?
C4 C5 C6 N2 -1.3(4) . . . . ?
C4 C5 C6 C7 179.6(2) . . . . ?
C5 C6 C7 C8 179.3(2) . . . . ?
C6 N2 C9 C8 -0.4(3) . . . . ?
C6 N2 C9 C10 -180.0(2) . . . . ?
C6 C7 C8 C9 -0.4(3) . . . . ?
C6 C7 C8 C11 116.7(2) . . . . ?
C6 C7 C8 C12 -118.6(2) . . . . ?
C7 C8 C9 N2 0.5(3) . . . . ?
C7 C8 C9 C10 -179.9(2) . . . . ?
C8 C9 C10 C1 -178.5(2) . . . 13_556 ?
C9 N2 C6 C5 -179.0(2) . . . . ?
C9 N2 C6 C7 0.1(3) . . . . ?
C10 C1 C2 C3 178.3(2) 13_556 . . . ?
C11 C8 C9 N2 -117.3(2) . . . . ?
C11 C8 C9 C10 62.2(3) . . . . ?
C12 C8 C9 N2 118.9(3) . . . . ?
C12 C8 C9 C10 -61.5(3) . . . . ?

loop_
_smtbx_masks_void_nr
_smtbx_masks_void_average_x
_smtbx_masks_void_average_y
_smtbx_masks_void_average_z
_smtbx_masks_void_volume
_smtbx_masks_void_count_electrons
_smtbx_masks_void_content
1 0.000 0.000 0.000 65.0 3.3 ?
2 0.333 0.667 0.667 65.0 3.3 ?
3 0.667 0.333 0.333 65.0 3.3 ?
